data_4001926
loop_
_publ_author_name
'Forbes, Scott'
'Yuan, Fang'
'Saparov, Bayrammurad'
'Sefat, Athena S.'
'Kosuda, Kosuke'
'Kolodiazhnyi, Taras'
'Mozharivskyj, Yurij'

_publ_section_title
;
 Synthesis, Crystal Structure, and Electronic Properties of the
 CaRE3SbO4and Ca2RE8Sb3O10phases (RE = Rare-Earth Metal)
;
_journal_issue 7
_journal_name_full 'Chemistry of Materials'
_journal_page_first 2289
_journal_paper_doi 10.1021/cm500157y
_journal_volume 26
_journal_year 2014
_chemical_formula_sum 'Ca1.9 O10 Sb3.02 Tb8.1'
_chemical_formula_weight 1889.89
_chemical_name_systematic
; 
 ? 
;
_space_group_IT_number 12
_symmetry_cell_setting monoclinic
_symmetry_space_group_name_Hall '-C 2y'
_symmetry_space_group_name_H-M 'C 1 2/m 1'
_atom_sites_solution_hydrogens none
_atom_sites_solution_primary direct
_atom_sites_solution_secondary difmap
_audit_creation_method SHELXL-97
_cell_angle_alpha 90.00
_cell_angle_beta 93.67(3)
_cell_angle_gamma 90.00
_cell_formula_units_Z 2
_cell_length_a 13.307(3)
_cell_length_b 3.7791(8)
_cell_length_c 17.271(4)
_cell_measurement_reflns_used 15270
_cell_measurement_temperature 293(2)
_cell_measurement_theta_max 34.86
_cell_measurement_theta_min 2.37
_cell_volume 866.8(3)
_computing_cell_refinement X-Area
_computing_data_collection X-Area
_computing_data_reduction X-Red32
_computing_publication_material 'SHELXL-97 (Sheldrick, 1997)'
_computing_structure_refinement 'SHELXL-97 (Sheldrick, 1997)'
_computing_structure_solution 'SHELXS-97 (Sheldrick, 1990)'
_diffrn_ambient_temperature 293(2)
_diffrn_measured_fraction_theta_full 0.992
_diffrn_measured_fraction_theta_max 0.992
_diffrn_radiation_monochromator graphite
_diffrn_radiation_source 'fine-focus sealed tube'
_diffrn_radiation_type MoK\a
_diffrn_radiation_wavelength 0.71073
_diffrn_reflns_av_R_equivalents 0.0682
_diffrn_reflns_av_sigmaI/netI 0.0586
_diffrn_reflns_limit_h_max 20
_diffrn_reflns_limit_h_min -20
_diffrn_reflns_limit_k_max 6
_diffrn_reflns_limit_k_min -6
_diffrn_reflns_limit_l_max 27
_diffrn_reflns_limit_l_min -27
_diffrn_reflns_number 15270
_diffrn_reflns_theta_full 34.65
_diffrn_reflns_theta_max 34.65
_diffrn_reflns_theta_min 2.36
_exptl_absorpt_coefficient_mu 37.747
_exptl_absorpt_correction_T_max 0.3891
_exptl_absorpt_correction_T_min 0.1926
_exptl_absorpt_correction_type numerical
_exptl_absorpt_process_details X-Red
_exptl_crystal_colour Black
_exptl_crystal_density_diffrn 7.241
_exptl_crystal_density_method 'not measured'
_exptl_crystal_description Block
_exptl_crystal_F_000 1596.1
_exptl_crystal_size_max 0.0453
_exptl_crystal_size_mid 0.0441
_exptl_crystal_size_min 0.0386
_refine_diff_density_max 2.766
_refine_diff_density_min -2.535
_refine_diff_density_rms 0.447
_refine_ls_extinction_coef 0.00076(2)
_refine_ls_extinction_expression Fc^*^=kFc[1+0.001xFc^2^\l^3^/sin(2\q)]^-1/4^
_refine_ls_extinction_method SHELXL
_refine_ls_goodness_of_fit_ref 0.936
_refine_ls_hydrogen_treatment none
_refine_ls_matrix_type full
_refine_ls_number_parameters 91
_refine_ls_number_reflns 2059
_refine_ls_number_restraints 0
_refine_ls_restrained_S_all 0.936
_refine_ls_R_factor_all 0.0680
_refine_ls_R_factor_gt 0.0344
_refine_ls_shift/su_max 0.001
_refine_ls_shift/su_mean 0.000
_refine_ls_structure_factor_coef Fsqd
_refine_ls_weighting_details 'calc w=1/[\s^2^(Fo^2^)+(0.0117P)^2^+0.0000P] where P=(Fo^2^+2Fc^2^)/3'
_refine_ls_weighting_scheme calc
_refine_ls_wR_factor_gt 0.0379
_refine_ls_wR_factor_ref 0.0420
_reflns_number_gt 1478
_reflns_number_total 2059
_reflns_threshold_expression >2sigma(I)
_cod_data_source_file cm500157y_si_006.cif
_cod_data_source_block c2m
_cod_depositor_comments
;
The following automatic conversions were performed:

'_symmetry_cell_setting' value 'Monoclinic' changed to 'monoclinic'
according to
/usr/data/users/saulius/automatic-downloads/rss-feeds/ACS/lib/dictionaries/cif_core.dic
dictionary named 'cif_core.dic' version 2.4.2 from
2011-04-26.

'_exptl_absorpt_correction_type' value 'Numerical'
changed to 'numerical' according to
/usr/data/users/saulius/automatic-downloads/rss-feeds/ACS/lib/dictionaries/cif_core.dic
dictionary named 'cif_core.dic' version 2.4.2 from 2011-04-26.

Automatic conversion script
Id: cif_fix_values 2281 2013-09-26 08:29:07Z andrius 

 Adding full bibliography for
 ./tmp-cod-update-bibliographies-15567/cifs/4001926.cif.
;
_cod_original_sg_symbol_H-M C2/m
_cod_original_formula_sum 'Ca1.90 O10 Sb3.02 Tb8.10'
_cod_database_code 4001926

loop_
_symmetry_equiv_pos_as_xyz
'x, y, z'
'-x, y, -z'
'x+1/2, y+1/2, z'
'-x+1/2, y+1/2, -z'
'-x, -y, -z'
'x, -y, z'
'-x+1/2, -y+1/2, -z'
'x+1/2, -y+1/2, z'

loop_
_atom_site_label
_atom_site_type_symbol
_atom_site_fract_x
_atom_site_fract_y
_atom_site_fract_z
_atom_site_U_iso_or_equiv
_atom_site_adp_type
_atom_site_occupancy
_atom_site_symmetry_multiplicity
_atom_site_calc_flag
_atom_site_refinement_flags
Ca1 Ca 0.8151(14) 0.0000 0.0732(9) 0.0077(2) Uani 0.321(5) 2 d SP
Tb1 Tb 0.82829(12) 0.0000 0.06348(9) 0.0077(2) Uani 0.679(5) 2 d SP
Ca2 Ca 0.1217(11) 0.0000 0.1540(8) 0.0095(2) Uani 0.246(6) 2 d SP
Tb2 Tb 0.09425(7) 0.0000 0.13702(5) 0.0095(2) Uani 0.754(6) 2 d SP
Ca3 Ca 0.424(2) 0.0000 0.2401(18) 0.0100(2) Uani 0.218(5) 2 d SP
Tb3 Tb 0.43661(12) 0.0000 0.24971(9) 0.0100(2) Uani 0.782(5) 2 d SP
Ca4 Ca 0.268(3) 0.0000 0.729(2) 0.00881(14) Uani 0.050(3) 2 d SP
Tb4 Tb 0.29476(4) 0.0000 0.68117(3) 0.00881(14) Uani 0.950(3) 2 d SP
Ca5 Ca 0.3638(16) 0.0000 0.4908(15) 0.0112(2) Uani 0.118(6) 2 d SP
Tb5 Tb 0.35143(5) 0.0000 0.46528(5) 0.0112(2) Uani 0.882(6) 2 d SP
Sb1 Sb 0.0000 0.5000 0.0000 0.0123(3) Uani 1 4 d S
Sb2 Sb 0.02978(6) 0.0458(7) 0.38877(5) 0.0120(5) Uani 0.504(3) 1 d P
O1 O 0.2362(5) 0.0000 0.0702(3) 0.0136(13) Uani 1 2 d S
O2 O 0.6053(5) 0.0000 0.2075(3) 0.0127(12) Uani 1 2 d S
O3 O 0.0775(5) 0.0000 0.8213(3) 0.0154(13) Uani 1 2 d S
O4 O 0.2907(7) 0.0000 0.3083(6) 0.040(2) Uani 1 2 d S
O5 O 0.2343(5) 0.0000 0.5573(3) 0.0098(11) Uani 1 2 d S

loop_
_atom_site_aniso_label
_atom_site_aniso_U_11
_atom_site_aniso_U_22
_atom_site_aniso_U_33
_atom_site_aniso_U_23
_atom_site_aniso_U_13
_atom_site_aniso_U_12
Ca1 0.0064(6) 0.0076(3) 0.0092(5) 0.000 0.0000(3) 0.000
Tb1 0.0064(6) 0.0076(3) 0.0092(5) 0.000 0.0000(3) 0.000
Ca2 0.0110(4) 0.0070(3) 0.0109(4) 0.000 0.0037(2) 0.000
Tb2 0.0110(4) 0.0070(3) 0.0109(4) 0.000 0.0037(2) 0.000
Ca3 0.0095(6) 0.0066(3) 0.0144(6) 0.000 0.0045(3) 0.000
Tb3 0.0095(6) 0.0066(3) 0.0144(6) 0.000 0.0045(3) 0.000
Ca4 0.0101(2) 0.0066(2) 0.0094(2) 0.000 -0.00239(14) 0.000
Tb4 0.0101(2) 0.0066(2) 0.0094(2) 0.000 -0.00239(14) 0.000
Ca5 0.0079(3) 0.0076(2) 0.0187(4) 0.000 0.0054(2) 0.000
Tb5 0.0079(3) 0.0076(2) 0.0187(4) 0.000 0.0054(2) 0.000
Sb1 0.0089(5) 0.0183(5) 0.0101(4) 0.000 0.0022(3) 0.000
Sb2 0.0089(4) 0.0148(14) 0.0125(4) -0.0023(3) 0.0015(2) -0.0017(4)
O1 0.009(3) 0.016(4) 0.016(3) 0.000 0.002(2) 0.000
O2 0.011(3) 0.012(3) 0.014(3) 0.000 -0.002(2) 0.000
O3 0.017(3) 0.010(3) 0.019(3) 0.000 -0.001(2) 0.000
O4 0.019(4) 0.016(5) 0.089(7) 0.000 0.032(4) 0.000
O5 0.011(3) 0.011(3) 0.007(2) 0.000 0.0010(18) 0.000

loop_
_atom_type_symbol
_atom_type_description
_atom_type_scat_dispersion_real
_atom_type_scat_dispersion_imag
_atom_type_scat_source
O O 0.0106 0.0060 'International Tables Vol C Tables 4.2.6.8 and 6.1.1.4'
Ca Ca 0.2262 0.3064 'International Tables Vol C Tables 4.2.6.8 and 6.1.1.4'
Sb Sb -0.5866 1.5461 'International Tables Vol C Tables 4.2.6.8 and 6.1.1.4'
Tb Tb -0.1723 4.1537 'International Tables Vol C Tables 4.2.6.8 and 6.1.1.4'

loop_
_geom_angle_atom_site_label_1
_geom_angle_atom_site_label_2
_geom_angle_atom_site_label_3
_geom_angle
_geom_angle_site_symmetry_1
_geom_angle_site_symmetry_3
O1 Ca1 O1 122.0(9) 3_545 3
O1 Ca1 O3 107.6(5) 3_545 5_656
O1 Ca1 O3 107.6(5) 3 5_656
O1 Ca1 O1 82.9(6) 3_545 5_655
O1 Ca1 O1 82.9(6) 3 5_655
O3 Ca1 O1 156.1(7) 5_656 5_655
O1 Ca1 Sb1 146.8(5) 3_545 1_655
O1 Ca1 Sb1 82.4(3) 3 1_655
O3 Ca1 Sb1 82.2(5) 5_656 1_655
O1 Ca1 Sb1 78.0(3) 5_655 1_655
O1 Ca1 Sb1 82.4(3) 3_545 1_645
O1 Ca1 Sb1 146.8(5) 3 1_645
O3 Ca1 Sb1 82.2(5) 5_656 1_645
O1 Ca1 Sb1 78.0(3) 5_655 1_645
Sb1 Ca1 Sb1 67.3(3) 1_655 1_645
O1 Ca1 Tb1 42.9(4) 3_545 7_645
O1 Ca1 Tb1 102.3(7) 3 7_645
O3 Ca1 Tb1 147.24(16) 5_656 7_645
O1 Ca1 Tb1 40.2(2) 5_655 7_645
Sb1 Ca1 Tb1 115.2(4) 1_655 7_645
Sb1 Ca1 Tb1 80.0(2) 1_645 7_645
O1 Ca1 Tb1 102.3(7) 3_545 7_655
O1 Ca1 Tb1 42.9(4) 3 7_655
O3 Ca1 Tb1 147.24(16) 5_656 7_655
O1 Ca1 Tb1 40.2(2) 5_655 7_655
Sb1 Ca1 Tb1 80.0(2) 1_655 7_655
Sb1 Ca1 Tb1 115.2(4) 1_645 7_655
Tb1 Ca1 Tb1 65.5(3) 7_645 7_655
O1 Ca1 Ca1 45.4(3) 3_545 7_645
O1 Ca1 Ca1 103.7(9) 3 7_645
O3 Ca1 Ca1 147.3(4) 5_656 7_645
O1 Ca1 Ca1 37.5(3) 5_655 7_645
Sb1 Ca1 Ca1 111.4(6) 1_655 7_645
Sb1 Ca1 Ca1 76.7(3) 1_645 7_645
Tb1 Ca1 Ca1 4.1(2) 7_645 7_645
Tb1 Ca1 Ca1 65.4(5) 7_655 7_645
O1 Ca1 Ca1 103.7(9) 3_545 7_655
O1 Ca1 Ca1 45.4(3) 3 7_655
O3 Ca1 Ca1 147.3(4) 5_656 7_655
O1 Ca1 Ca1 37.5(3) 5_655 7_655
Sb1 Ca1 Ca1 76.7(3) 1_655 7_655
Sb1 Ca1 Ca1 111.4(6) 1_645 7_655
Tb1 Ca1 Ca1 65.4(5) 7_645 7_655
Tb1 Ca1 Ca1 4.1(2) 7_655 7_655
Ca1 Ca1 Ca1 64.9(7) 7_645 7_655
O1 Ca1 Ca2 35.0(3) 3_545 3_545
O1 Ca1 Ca2 96.4(6) 3 3_545
O3 Ca1 Ca2 96.9(5) 5_656 3_545
O1 Ca1 Ca2 103.2(6) 5_655 3_545
Sb1 Ca1 Ca2 178.2(4) 1_655 3_545
Sb1 Ca1 Ca2 114.16(11) 1_645 3_545
Tb1 Ca1 Ca2 66.4(3) 7_645 3_545
Tb1 Ca1 Ca2 100.1(5) 7_655 3_545
Ca1 Ca1 Ca2 70.2(5) 7_645 3_545
Ca1 Ca1 Ca2 103.4(8) 7_655 3_545
O1 Ca1 Ca2 96.4(6) 3_545 3
O1 Ca1 Ca2 35.0(3) 3 3
O3 Ca1 Ca2 96.9(5) 5_656 3
O1 Ca1 Ca2 103.2(6) 5_655 3
Sb1 Ca1 Ca2 114.16(11) 1_655 3
Sb1 Ca1 Ca2 178.2(4) 1_645 3
Tb1 Ca1 Ca2 100.1(5) 7_645 3
Tb1 Ca1 Ca2 66.4(3) 7_655 3
Ca1 Ca1 Ca2 103.4(8) 7_645 3
Ca1 Ca1 Ca2 70.2(5) 7_655 3
Ca2 Ca1 Ca2 64.3(4) 3_545 3
O1 Tb1 O1 113.5(3) 3_545 3
O1 Tb1 O3 103.00(17) 3_545 5_656
O1 Tb1 O3 103.00(17) 3 5_656
O1 Tb1 O1 83.57(18) 3_545 5_655
O1 Tb1 O1 83.57(18) 3 5_655
O3 Tb1 O1 167.6(2) 5_656 5_655
O1 Tb1 Sb1 155.46(15) 3_545 1_655
O1 Tb1 Sb1 85.74(14) 3 1_655
O3 Tb1 Sb1 86.25(15) 5_656 1_655
O1 Tb1 Sb1 83.71(13) 5_655 1_655
O1 Tb1 Sb1 85.74(14) 3_545 1_645
O1 Tb1 Sb1 155.46(15) 3 1_645
O3 Tb1 Sb1 86.25(15) 5_656 1_645
O1 Tb1 Sb1 83.71(13) 5_655 1_645
Sb1 Tb1 Sb1 72.08(3) 1_655 1_645
O1 Tb1 Tb1 43.44(15) 3_545 7_645
O1 Tb1 Tb1 100.44(16) 3 7_645
O3 Tb1 Tb1 145.25(6) 5_656 7_645
O1 Tb1 Tb1 40.13(9) 5_655 7_645
Sb1 Tb1 Tb1 120.94(5) 1_655 7_645
Sb1 Tb1 Tb1 82.87(3) 1_645 7_645
O1 Tb1 Tb1 100.44(16) 3_545 7_655
O1 Tb1 Tb1 43.44(15) 3 7_655
O3 Tb1 Tb1 145.25(6) 5_656 7_655
O1 Tb1 Tb1 40.13(9) 5_655 7_655
Sb1 Tb1 Tb1 82.87(3) 1_655 7_655
Sb1 Tb1 Tb1 120.94(5) 1_645 7_655
Tb1 Tb1 Tb1 65.70(7) 7_645 7_655
O1 Tb1 Ca1 46.2(2) 3_545 7_645
O1 Tb1 Ca1 102.3(2) 3 7_645
O3 Tb1 Ca1 146.57(16) 5_656 7_645
O1 Tb1 Ca1 37.59(18) 5_655 7_645
Sb1 Tb1 Ca1 117.21(19) 1_655 7_645
Sb1 Tb1 Ca1 79.7(2) 1_645 7_645
Tb1 Tb1 Ca1 4.1(2) 7_645 7_645
Tb1 Tb1 Ca1 65.76(13) 7_655 7_645
O1 Tb1 Ca1 102.3(2) 3_545 7_655
O1 Tb1 Ca1 46.2(2) 3 7_655
O3 Tb1 Ca1 146.57(16) 5_656 7_655
O1 Tb1 Ca1 37.59(18) 5_655 7_655
Sb1 Tb1 Ca1 79.7(2) 1_655 7_655
Sb1 Tb1 Ca1 117.21(19) 1_645 7_655
Tb1 Tb1 Ca1 65.76(13) 7_645 7_655
Tb1 Tb1 Ca1 4.1(2) 7_655 7_655
Ca1 Tb1 Ca1 65.5(3) 7_645 7_655
O1 Tb1 Tb2 103.53(15) 3_545 5_655
O1 Tb1 Tb2 103.53(15) 3 5_655
O3 Tb1 Tb2 130.51(18) 5_656 5_655
O1 Tb1 Tb2 37.05(16) 5_655 5_655
Sb1 Tb1 Tb2 55.23(2) 1_655 5_655
Sb1 Tb1 Tb2 55.23(2) 1_645 5_655
Tb1 Tb1 Tb2 66.39(4) 7_645 5_655
Tb1 Tb1 Tb2 66.39(4) 7_655 5_655
Ca1 Tb1 Tb2 62.4(2) 7_645 5_655
Ca1 Tb1 Tb2 62.4(2) 7_655 5_655
O1 Tb1 Tb2 119.67(15) 3_545 1_655
O1 Tb1 Tb2 119.67(15) 3 1_655
O3 Tb1 Tb2 40.31(18) 5_656 1_655
O1 Tb1 Tb2 127.26(16) 5_655 1_655
Sb1 Tb1 Tb2 55.16(3) 1_655 1_655
Sb1 Tb1 Tb2 55.16(3) 1_645 1_655
Tb1 Tb1 Tb2 137.72(4) 7_645 1_655
Tb1 Tb1 Tb2 137.72(4) 7_655 1_655
Ca1 Tb1 Tb2 134.8(2) 7_645 1_655
Ca1 Tb1 Tb2 134.8(2) 7_655 1_655
Tb2 Tb1 Tb2 90.20(4) 5_655 1_655
O2 Ca2 O2 126.0(7) 3_455 3_445
O2 Ca2 O1 112.8(4) 3_455 .
O2 Ca2 O1 112.8(4) 3_445 .
O2 Ca2 O3 78.6(4) 3_455 5_556
O2 Ca2 O3 78.6(4) 3_445 5_556
O1 Ca2 O3 147.2(7) . 5_556
O2 Ca2 Ca4 39.0(6) 3_455 7_556
O2 Ca2 Ca4 108.7(7) 3_445 7_556
O1 Ca2 Ca4 96.5(9) . 7_556
O3 Ca2 Ca4 109.1(8) 5_556 7_556
O2 Ca2 Ca4 108.7(7) 3_455 7_546
O2 Ca2 Ca4 39.0(6) 3_445 7_546
O1 Ca2 Ca4 96.5(9) . 7_546
O3 Ca2 Ca4 109.1(8) 5_556 7_546
Ca4 Ca2 Ca4 76.1(8) 7_556 7_546
O2 Ca2 Tb4 37.7(3) 3_455 7_556
O2 Ca2 Tb4 99.3(5) 3_445 7_556
O1 Ca2 Tb4 109.9(5) . 7_556
O3 Ca2 Tb4 97.7(3) 5_556 7_556
Ca4 Ca2 Tb4 13.8(7) 7_556 7_556
Ca4 Ca2 Tb4 71.8(5) 7_546 7_556
O2 Ca2 Tb4 99.3(5) 3_455 7_546
O2 Ca2 Tb4 37.7(3) 3_445 7_546
O1 Ca2 Tb4 109.9(5) . 7_546
O3 Ca2 Tb4 97.7(3) 5_556 7_546
Ca4 Ca2 Tb4 71.8(5) 7_556 7_546
Ca4 Ca2 Tb4 13.8(7) 7_546 7_546
Tb4 Ca2 Tb4 64.6(2) 7_556 7_546
O2 Ca2 Ca1 78.1(3) 3_455 3_455
O2 Ca2 Ca1 138.0(6) 3_445 3_455
O1 Ca2 Ca1 34.8(2) . 3_455
O3 Ca2 Ca1 143.4(4) 5_556 3_455
Ca4 Ca2 Ca1 66.6(8) 7_556 3_455
Ca4 Ca2 Ca1 105.0(9) 7_546 3_455
Tb4 Ca2 Ca1 80.4(3) 7_556 3_455
Tb4 Ca2 Ca1 113.8(5) 7_546 3_455
O2 Ca2 Ca1 138.0(6) 3_455 3_445
O2 Ca2 Ca1 78.1(3) 3_445 3_445
O1 Ca2 Ca1 34.8(2) . 3_445
O3 Ca2 Ca1 143.4(4) 5_556 3_445
Ca4 Ca2 Ca1 105.0(9) 7_556 3_445
Ca4 Ca2 Ca1 66.6(8) 7_546 3_445
Tb4 Ca2 Ca1 113.8(5) 7_556 3_445
Tb4 Ca2 Ca1 80.4(3) 7_546 3_445
Ca1 Ca2 Ca1 64.3(4) 3_455 3_445
O2 Ca2 Sb1 137.9(6) 3_455 1_545
O2 Ca2 Sb1 78.4(3) 3_445 1_545
O1 Ca2 Sb1 78.9(4) . 1_545
O3 Ca2 Sb1 73.5(3) 5_556 1_545
Ca4 Ca2 Sb1 172.8(6) 7_556 1_545
Ca4 Ca2 Sb1 109.8(4) 7_546 1_545
Tb4 Ca2 Sb1 171.1(4) 7_556 1_545
Tb4 Ca2 Sb1 114.94(6) 7_546 1_545
Ca1 Ca2 Sb1 107.2(4) 3_455 1_545
Ca1 Ca2 Sb1 74.4(4) 3_445 1_545
O2 Ca2 Sb1 78.4(3) 3_455 .
O2 Ca2 Sb1 137.9(6) 3_445 .
O1 Ca2 Sb1 78.9(4) . .
O3 Ca2 Sb1 73.5(3) 5_556 .
Ca4 Ca2 Sb1 109.8(4) 7_556 .
Ca4 Ca2 Sb1 172.8(6) 7_546 .
Tb4 Ca2 Sb1 114.94(6) 7_556 .
Tb4 Ca2 Sb1 171.1(4) 7_546 .
Ca1 Ca2 Sb1 74.4(4) 3_455 .
Ca1 Ca2 Sb1 107.2(4) 3_445 .
Sb1 Ca2 Sb1 64.0(2) 1_545 .
O2 Tb2 O2 114.5(2) 3_455 3_445
O2 Tb2 O1 104.31(18) 3_455 .
O2 Tb2 O1 104.31(18) 3_445 .
O2 Tb2 O3 82.56(18) 3_455 5_556
O2 Tb2 O3 82.56(18) 3_445 5_556
O1 Tb2 O3 166.7(2) . 5_556
O2 Tb2 Sb1 154.22(14) 3_455 1_545
O2 Tb2 Sb1 85.03(12) 3_445 1_545
O1 Tb2 Sb1 85.64(12) . 1_545
O3 Tb2 Sb1 83.59(12) 5_556 1_545
O2 Tb2 Sb1 85.03(12) 3_455 .
O2 Tb2 Sb1 154.22(14) 3_445 .
O1 Tb2 Sb1 85.64(12) . .
O3 Tb2 Sb1 83.59(12) 5_556 .
Sb1 Tb2 Sb1 71.88(3) 1_545 .
O2 Tb2 Ca4 32.5(5) 3_455 7_556
O2 Tb2 Ca4 94.9(4) 3_445 7_556
O1 Tb2 Ca4 85.3(7) . 7_556
O3 Tb2 Ca4 105.7(7) 5_556 7_556
Sb1 Tb2 Ca4 170.6(6) 1_545 7_556
Sb1 Tb2 Ca4 109.8(3) . 7_556
O2 Tb2 Ca4 94.9(4) 3_455 7_546
O2 Tb2 Ca4 32.5(5) 3_445 7_546
O1 Tb2 Ca4 85.3(7) . 7_546
O3 Tb2 Ca4 105.7(7) 5_556 7_546
Sb1 Tb2 Ca4 109.8(3) 1_545 7_546
Sb1 Tb2 Ca4 170.6(6) . 7_546
Ca4 Tb2 Ca4 67.0(6) 7_556 7_546
O2 Tb2 Tb3 99.98(15) 3_455 3_445
O2 Tb2 Tb3 42.83(17) 3_445 3_445
O1 Tb2 Tb3 145.84(5) . 3_445
O3 Tb2 Tb3 39.72(8) 5_556 3_445
Sb1 Tb2 Tb3 82.70(3) 1_545 3_445
Sb1 Tb2 Tb3 120.39(3) . 3_445
Ca4 Tb2 Tb3 103.6(6) 7_556 3_445
Ca4 Tb2 Tb3 68.9(6) 7_546 3_445
O2 Tb2 Tb3 42.83(17) 3_455 3_455
O2 Tb2 Tb3 99.98(15) 3_445 3_455
O1 Tb2 Tb3 145.84(5) . 3_455
O3 Tb2 Tb3 39.72(8) 5_556 3_455
Sb1 Tb2 Tb3 120.39(3) 1_545 3_455
Sb1 Tb2 Tb3 82.70(3) . 3_455
Ca4 Tb2 Tb3 68.9(6) 7_556 3_455
Ca4 Tb2 Tb3 103.6(6) 7_546 3_455
Tb3 Tb2 Tb3 65.25(4) 3_445 3_455
O2 Tb2 Ca3 101.5(4) 3_455 3_445
O2 Tb2 Ca3 45.3(4) 3_445 3_445
O1 Tb2 Ca3 147.0(3) . 3_445
O3 Tb2 Ca3 37.4(3) 5_556 3_445
Sb1 Tb2 Ca3 79.9(4) 1_545 3_445
Sb1 Tb2 Ca3 117.0(4) . 3_445
Ca4 Tb2 Ca3 106.7(7) 7_556 3_445
Ca4 Tb2 Ca3 72.2(7) 7_546 3_445
Tb3 Tb2 Ca3 3.7(4) 3_445 3_445
Tb3 Tb2 Ca3 65.2(3) 3_455 3_445
O2 Tb2 Ca3 45.3(4) 3_455 3_455
O2 Tb2 Ca3 101.5(4) 3_445 3_455
O1 Tb2 Ca3 147.0(3) . 3_455
O3 Tb2 Ca3 37.4(3) 5_556 3_455
Sb1 Tb2 Ca3 117.0(4) 1_545 3_455
Sb1 Tb2 Ca3 79.9(4) . 3_455
Ca4 Tb2 Ca3 72.2(7) 7_556 3_455
Ca4 Tb2 Ca3 106.7(7) 7_546 3_455
Tb3 Tb2 Ca3 65.2(3) 3_445 3_455
Tb3 Tb2 Ca3 3.7(4) 3_455 3_455
Ca3 Tb2 Ca3 65.0(6) 3_445 3_455
O3 Ca3 O3 121.4(15) 7_546 7_556
O3 Ca3 O4 106.3(10) 7_546 .
O3 Ca3 O4 106.3(10) 7_556 .
O3 Ca3 O2 82.5(10) 7_546 .
O3 Ca3 O2 82.5(10) 7_556 .
O4 Ca3 O2 160.5(13) . .
O3 Ca3 Ca4 65.8(8) 7_546 7_546
O3 Ca3 Ca4 127.1(12) 7_556 7_546
O4 Ca3 Ca4 40.5(6) . 7_546
O2 Ca3 Ca4 144.5(5) . 7_546
O3 Ca3 Ca4 127.1(12) 7_546 7_556
O3 Ca3 Ca4 65.8(8) 7_556 7_556
O4 Ca3 Ca4 40.5(6) . 7_556
O2 Ca3 Ca4 144.5(5) . 7_556
Ca4 Ca3 Ca4 71.0(10) 7_546 7_556
O3 Ca3 Sb2 145.0(9) 7_546 8
O3 Ca3 Sb2 85.3(4) 7_556 8
O4 Ca3 Sb2 84.4(9) . 8
O2 Ca3 Sb2 79.0(6) . 8
Ca4 Ca3 Sb2 118.2(11) 7_546 8
Ca4 Ca3 Sb2 82.7(7) 7_556 8
O3 Ca3 Sb2 85.3(4) 7_546 3_545
O3 Ca3 Sb2 145.0(9) 7_556 3_545
O4 Ca3 Sb2 84.4(9) . 3_545
O2 Ca3 Sb2 79.0(6) . 3_545
Ca4 Ca3 Sb2 82.7(7) 7_546 3_545
Ca4 Ca3 Sb2 118.2(11) 7_556 3_545
Sb2 Ca3 Sb2 62.2(5) 8 3_545
O3 Ca3 Sb2 149.4(9) 7_546 3
O3 Ca3 Sb2 80.6(4) 7_556 3
O4 Ca3 Sb2 84.7(9) . 3
O2 Ca3 Sb2 79.6(6) . 3
Ca4 Ca3 Sb2 120.3(11) 7_546 3
Ca4 Ca3 Sb2 79.8(7) 7_556 3
Sb2 Ca3 Sb2 4.83(8) 8 3
Sb2 Ca3 Sb2 67.0(5) 3_545 3
O3 Ca3 Sb2 80.6(4) 7_546 8_545
O3 Ca3 Sb2 149.4(9) 7_556 8_545
O4 Ca3 Sb2 84.7(9) . 8_545
O2 Ca3 Sb2 79.6(6) . 8_545
Ca4 Ca3 Sb2 79.8(7) 7_546 8_545
Ca4 Ca3 Sb2 120.3(11) 7_556 8_545
Sb2 Ca3 Sb2 67.0(5) 8 8_545
Sb2 Ca3 Sb2 4.83(8) 3_545 8_545
Sb2 Ca3 Sb2 71.8(5) 3 8_545
O3 Ca3 Tb2 102.0(12) 7_546 3
O3 Ca3 Tb2 43.2(6) 7_556 3
O4 Ca3 Tb2 147.3(3) . 3
O2 Ca3 Tb2 39.5(4) . 3
Ca4 Ca3 Tb2 158.9(10) 7_546 3
Ca4 Ca3 Tb2 108.0(5) 7_556 3
Sb2 Ca3 Tb2 81.9(5) 8 3
Sb2 Ca3 Tb2 114.5(8) 3_545 3
Sb2 Ca3 Tb2 79.3(4) 3 3
Sb2 Ca3 Tb2 116.4(8) 8_545 3
O3 Ca3 Tb2 43.2(6) 7_546 3_545
O3 Ca3 Tb2 102.0(12) 7_556 3_545
O4 Ca3 Tb2 147.3(3) . 3_545
O2 Ca3 Tb2 39.5(4) . 3_545
Ca4 Ca3 Tb2 108.0(5) 7_546 3_545
Ca4 Ca3 Tb2 158.9(10) 7_556 3_545
Sb2 Ca3 Tb2 114.5(8) 8 3_545
Sb2 Ca3 Tb2 81.9(5) 3_545 3_545
Sb2 Ca3 Tb2 116.4(8) 3 3_545
Sb2 Ca3 Tb2 79.3(4) 8_545 3_545
Tb2 Ca3 Tb2 65.0(6) 3 3_545
O4 Tb3 O3 101.6(2) . 7_546
O4 Tb3 O3 101.6(2) . 7_556
O3 Tb3 O3 113.9(3) 7_546 7_556
O4 Tb3 O2 170.9(3) . .
O3 Tb3 O2 83.2(2) 7_546 .
O3 Tb3 O2 83.2(2) 7_556 .
O4 Tb3 Sb2 88.0(2) . 8
O3 Tb3 Sb2 152.77(15) 7_546 8
O3 Tb3 Sb2 88.47(14) 7_556 8
O2 Tb3 Sb2 84.35(12) . 8
O4 Tb3 Sb2 88.0(2) . 3_545
O3 Tb3 Sb2 88.47(14) 7_546 3_545
O3 Tb3 Sb2 152.77(15) 7_556 3_545
O2 Tb3 Sb2 84.35(12) . 3_545
Sb2 Tb3 Sb2 66.24(9) 8 3_545
O4 Tb3 Sb2 88.2(2) . 3
O3 Tb3 Sb2 157.26(16) 7_546 3
O3 Tb3 Sb2 83.58(14) 7_556 3
O2 Tb3 Sb2 84.69(11) . 3
Sb2 Tb3 Sb2 4.97(8) 8 3
Sb2 Tb3 Sb2 71.21(4) 3_545 3
O4 Tb3 Sb2 88.2(2) . 8_545
O3 Tb3 Sb2 83.58(14) 7_546 8_545
O3 Tb3 Sb2 157.26(16) 7_556 8_545
O2 Tb3 Sb2 84.69(11) . 8_545
Sb2 Tb3 Sb2 71.21(4) 8 8_545
Sb2 Tb3 Sb2 4.97(8) 3_545 8_545
Sb2 Tb3 Sb2 76.18(8) 3 8_545
O4 Tb3 Ca4 38.7(5) . 7_546
O3 Tb3 Ca4 63.1(5) 7_546 7_546
O3 Tb3 Ca4 119.4(5) 7_556 7_546
O2 Tb3 Ca4 144.5(4) . 7_546
Sb2 Tb3 Ca4 120.6(6) 8 7_546
Sb2 Tb3 Ca4 83.9(5) 3_545 7_546
Sb2 Tb3 Ca4 122.4(6) 3 7_546
Sb2 Tb3 Ca4 80.9(5) 8_545 7_546
O4 Tb3 Ca4 38.7(5) . 7_556
O3 Tb3 Ca4 119.4(5) 7_546 7_556
O3 Tb3 Ca4 63.1(5) 7_556 7_556
O2 Tb3 Ca4 144.5(4) . 7_556
Sb2 Tb3 Ca4 83.9(5) 8 7_556
Sb2 Tb3 Ca4 120.6(6) 3_545 7_556
Sb2 Tb3 Ca4 80.9(5) 3 7_556
Sb2 Tb3 Ca4 122.4(6) 8_545 7_556
Ca4 Tb3 Ca4 68.5(7) 7_546 7_556
O4 Tb3 Tb2 144.65(11) . 3
O3 Tb3 Tb2 100.46(17) 7_546 3
O3 Tb3 Tb2 43.76(18) 7_556 3
O2 Tb3 Tb2 39.45(8) . 3
Sb2 Tb3 Tb2 84.78(4) 8 3
Sb2 Tb3 Tb2 119.88(5) 3_545 3
Sb2 Tb3 Tb2 81.88(4) 3 3
Sb2 Tb3 Tb2 121.60(5) 8_545 3
Ca4 Tb3 Tb2 152.0(6) 7_546 3
Ca4 Tb3 Tb2 106.0(5) 7_556 3
O4 Tb3 Tb2 144.65(11) . 3_545
O3 Tb3 Tb2 43.76(18) 7_546 3_545
O3 Tb3 Tb2 100.46(17) 7_556 3_545
O2 Tb3 Tb2 39.45(8) . 3_545
Sb2 Tb3 Tb2 119.88(5) 8 3_545
Sb2 Tb3 Tb2 84.78(4) 3_545 3_545
Sb2 Tb3 Tb2 121.60(5) 3 3_545
Sb2 Tb3 Tb2 81.88(4) 8_545 3_545
Ca4 Tb3 Tb2 106.0(5) 7_546 3_545
Ca4 Tb3 Tb2 152.0(6) 7_556 3_545
Tb2 Tb3 Tb2 65.25(4) 3 3_545
Tb4 Ca4 O2 98(3) . 5_656
Tb4 Ca4 O4 83.1(12) . 7_546
O2 Ca4 O4 117.3(9) 5_656 7_546
Tb4 Ca4 O4 83.1(12) . 7_556
O2 Ca4 O4 117.3(9) 5_656 7_556
O4 Ca4 O4 124.9(16) 7_546 7_556
Tb4 Ca4 O5 31.1(15) . .
O2 Ca4 O5 129.2(17) 5_656 .
O4 Ca4 O5 70.5(9) 7_546 .
O4 Ca4 O5 70.5(9) 7_556 .
Tb4 Ca4 Ca2 114(2) . 7_556
O2 Ca4 Ca2 43.3(5) 5_656 7_556
O4 Ca4 Ca2 153.8(12) 7_546 7_556
O4 Ca4 Ca2 78.7(5) 7_556 7_556
O5 Ca4 Ca2 133.8(8) . 7_556
Tb4 Ca4 Ca2 114(2) . 7_546
O2 Ca4 Ca2 43.3(5) 5_656 7_546
O4 Ca4 Ca2 78.7(5) 7_546 7_546
O4 Ca4 Ca2 153.8(12) 7_556 7_546
O5 Ca4 Ca2 133.8(8) . 7_546
Ca2 Ca4 Ca2 76.1(8) 7_556 7_546
Tb4 Ca4 O3 147(3) . .
O2 Ca4 O3 114.9(15) 5_656 .
O4 Ca4 O3 81.8(11) 7_546 .
O4 Ca4 O3 81.8(11) 7_556 .
O5 Ca4 O3 115.9(11) . .
Ca2 Ca4 O3 92.0(9) 7_556 .
Ca2 Ca4 O3 92.0(9) 7_546 .
Tb4 Ca4 Ca3 119.7(18) . 7_546
O2 Ca4 Ca3 124.7(11) 5_656 7_546
O4 Ca4 Ca3 41.9(8) 7_546 7_546
O4 Ca4 Ca3 106.6(13) 7_556 7_546
O5 Ca4 Ca3 95.2(9) . 7_546
Ca2 Ca4 Ca3 126.7(13) 7_556 7_546
Ca2 Ca4 Ca3 83.2(6) 7_546 7_546
O3 Ca4 Ca3 39.9(6) . 7_546
Tb4 Ca4 Ca3 119.7(18) . 7_556
O2 Ca4 Ca3 124.7(11) 5_656 7_556
O4 Ca4 Ca3 106.6(13) 7_546 7_556
O4 Ca4 Ca3 41.9(8) 7_556 7_556
O5 Ca4 Ca3 95.2(9) . 7_556
Ca2 Ca4 Ca3 83.2(6) 7_556 7_556
Ca2 Ca4 Ca3 126.7(13) 7_546 7_556
O3 Ca4 Ca3 39.9(6) . 7_556
Ca3 Ca4 Ca3 71.0(10) 7_546 7_556
Tb4 Ca4 Tb3 117.2(18) . 7_546
O2 Ca4 Tb3 128.2(11) 5_656 7_546
O4 Ca4 Tb3 41.2(7) 7_546 7_546
O4 Ca4 Tb3 104.2(13) 7_556 7_546
O5 Ca4 Tb3 92.0(8) . 7_546
Ca2 Ca4 Tb3 129.2(12) 7_556 7_546
Ca2 Ca4 Tb3 86.5(6) 7_546 7_546
O3 Ca4 Tb3 40.7(5) . 7_546
Ca3 Ca4 Tb3 3.5(5) 7_546 7_546
Ca3 Ca4 Tb3 69.9(8) 7_556 7_546
Tb4 Ca4 Tb3 117.2(18) . 7_556
O2 Ca4 Tb3 128.2(11) 5_656 7_556
O4 Ca4 Tb3 104.2(13) 7_546 7_556
O4 Ca4 Tb3 41.2(7) 7_556 7_556
O5 Ca4 Tb3 92.0(8) . 7_556
Ca2 Ca4 Tb3 86.5(6) 7_556 7_556
Ca2 Ca4 Tb3 129.2(12) 7_546 7_556
O3 Ca4 Tb3 40.7(5) . 7_556
Ca3 Ca4 Tb3 69.9(8) 7_546 7_556
Ca3 Ca4 Tb3 3.5(5) 7_556 7_556
Tb3 Ca4 Tb3 68.5(7) 7_546 7_556
Ca4 Tb4 O4 72.5(10) . 7_546
Ca4 Tb4 O4 72.5(10) . 7_556
O4 Tb4 O4 116.8(4) 7_546 7_556
Ca4 Tb4 O5 137(2) . .
O4 Tb4 O5 85.6(3) 7_546 .
O4 Tb4 O5 85.6(3) 7_556 .
Ca4 Tb4 O2 58(2) . 5_656
O4 Tb4 O2 101.9(3) 7_546 5_656
O4 Tb4 O2 101.9(3) 7_556 5_656
O5 Tb4 O2 165.2(2) . 5_656
Ca4 Tb4 Sb2 132.1(15) . 7_556
O4 Tb4 Sb2 151.5(2) 7_546 7_556
O4 Tb4 Sb2 87.95(18) 7_556 7_556
O5 Tb4 Sb2 82.26(14) . 7_556
O2 Tb4 Sb2 85.28(14) 5_656 7_556
Ca4 Tb4 Sb2 132.1(15) . 4_546
O4 Tb4 Sb2 87.95(18) 7_546 4_546
O4 Tb4 Sb2 151.5(2) 7_556 4_546
O5 Tb4 Sb2 82.26(13) . 4_546
O2 Tb4 Sb2 85.28(14) 5_656 4_546
Sb2 Tb4 Sb2 64.96(9) 7_556 4_546
Ca4 Tb4 Sb2 129.1(13) . 4_556
O4 Tb4 Sb2 156.1(2) 7_546 4_556
O4 Tb4 Sb2 83.09(18) 7_556 4_556
O5 Tb4 Sb2 82.71(13) . 4_556
O2 Tb4 Sb2 85.55(13) 5_656 4_556
Sb2 Tb4 Sb2 4.93(8) 7_556 4_556
Sb2 Tb4 Sb2 69.89(3) 4_546 4_556
Ca4 Tb4 Sb2 129.1(13) . 7_546
O4 Tb4 Sb2 83.09(18) 7_546 7_546
O4 Tb4 Sb2 156.1(2) 7_556 7_546
O5 Tb4 Sb2 82.71(13) . 7_546
O2 Tb4 Sb2 85.55(13) 5_656 7_546
Sb2 Tb4 Sb2 69.89(3) 7_556 7_546
Sb2 Tb4 Sb2 4.93(8) 4_546 7_546
Sb2 Tb4 Sb2 74.82(8) 4_556 7_546
Ca4 Tb4 Ca5 173(2) . .
O4 Tb4 Ca5 104.2(3) 7_546 .
O4 Tb4 Ca5 104.2(3) 7_556 .
O5 Tb4 Ca5 36.4(4) . .
O2 Tb4 Ca5 128.9(4) 5_656 .
Sb2 Tb4 Ca5 53.0(3) 7_556 .
Sb2 Tb4 Ca5 53.0(3) 4_546 .
Sb2 Tb4 Ca5 55.5(2) 4_556 .
Sb2 Tb4 Ca5 55.5(2) 7_546 .
Ca4 Tb4 Ca2 52.7(16) . 7_556
O4 Tb4 Ca2 121.7(3) 7_546 7_556
O4 Tb4 Ca2 67.4(3) 7_556 7_556
O5 Tb4 Ca2 147.70(12) . 7_556
O2 Tb4 Ca2 34.92(17) 5_656 7_556
Sb2 Tb4 Ca2 79.51(19) 7_556 7_556
Sb2 Tb4 Ca2 113.1(2) 4_546 7_556
Sb2 Tb4 Ca2 76.95(18) 4_556 7_556
Sb2 Tb4 Ca2 115.0(2) 7_546 7_556
Ca5 Tb4 Ca2 132.4(3) . 7_556
Ca4 Tb4 Ca2 52.7(16) . 7_546
O4 Tb4 Ca2 67.4(3) 7_546 7_546
O4 Tb4 Ca2 121.7(3) 7_556 7_546
O5 Tb4 Ca2 147.70(12) . 7_546
O2 Tb4 Ca2 34.92(17) 5_656 7_546
Sb2 Tb4 Ca2 113.1(2) 7_556 7_546
Sb2 Tb4 Ca2 79.51(18) 4_546 7_546
Sb2 Tb4 Ca2 115.0(2) 4_556 7_546
Sb2 Tb4 Ca2 76.95(18) 7_546 7_546
Ca5 Tb4 Ca2 132.4(3) . 7_546
Ca2 Tb4 Ca2 64.6(2) 7_556 7_546
O5 Ca5 O5 75.4(6) . 7_546
O5 Ca5 O5 75.4(6) . 7_556
O5 Ca5 O5 103.0(9) 7_546 7_556
O5 Ca5 Sb2 89.3(8) . 7_556
O5 Ca5 Sb2 155.9(10) 7_546 7_556
O5 Ca5 Sb2 90.7(3) 7_556 7_556
O5 Ca5 Sb2 89.3(8) . 4_546
O5 Ca5 Sb2 90.7(3) 7_546 4_546
O5 Ca5 Sb2 155.9(10) 7_556 4_546
Sb2 Ca5 Sb2 70.2(6) 7_556 4_546
O5 Ca5 Sb2 89.4(7) . 4_556
O5 Ca5 Sb2 159.5(10) 7_546 4_556
O5 Ca5 Sb2 85.8(3) 7_556 4_556
Sb2 Ca5 Sb2 5.08(8) 7_556 4_556
Sb2 Ca5 Sb2 75.3(6) 4_546 4_556
O5 Ca5 Sb2 89.4(7) . 7_546
O5 Ca5 Sb2 85.8(3) 7_546 7_546
O5 Ca5 Sb2 159.5(10) 7_556 7_546
Sb2 Ca5 Sb2 75.3(6) 7_556 7_546
Sb2 Ca5 Sb2 5.08(8) 4_546 7_546
Sb2 Ca5 Sb2 80.4(6) 4_556 7_546
O5 Ca5 Sb2 149.2(2) . 8
O5 Ca5 Sb2 125.1(9) 7_546 8
O5 Ca5 Sb2 77.3(4) 7_556 8
Sb2 Ca5 Sb2 77.0(4) 7_556 8
Sb2 Ca5 Sb2 111.0(6) 4_546 8
Sb2 Ca5 Sb2 74.6(3) 4_556 8
Sb2 Ca5 Sb2 112.9(6) 7_546 8
O5 Ca5 Sb2 149.2(2) . 3_545
O5 Ca5 Sb2 77.3(4) 7_546 3_545
O5 Ca5 Sb2 125.1(9) 7_556 3_545
Sb2 Ca5 Sb2 111.0(6) 7_556 3_545
Sb2 Ca5 Sb2 77.0(4) 4_546 3_545
Sb2 Ca5 Sb2 112.9(6) 4_556 3_545
Sb2 Ca5 Sb2 74.6(3) 7_546 3_545
Sb2 Ca5 Sb2 61.0(4) 8 3_545
O5 Ca5 Tb4 38.5(5) . .
O5 Ca5 Tb4 99.0(6) 7_546 .
O5 Ca5 Tb4 99.0(6) 7_556 .
Sb2 Ca5 Tb4 58.8(5) 7_556 .
Sb2 Ca5 Tb4 58.8(5) 4_546 .
Sb2 Ca5 Tb4 61.1(4) 4_556 .
Sb2 Ca5 Tb4 61.1(4) 7_546 .
Sb2 Ca5 Tb4 135.7(6) 8 .
Sb2 Ca5 Tb4 135.7(6) 3_545 .
O5 Ca5 Tb5 36.3(2) . 7_546
O5 Ca5 Tb5 39.8(3) 7_546 7_546
O5 Ca5 Tb5 93.7(6) 7_556 7_546
Sb2 Ca5 Tb5 120.7(8) 7_556 7_546
Sb2 Ca5 Tb5 84.2(4) 4_546 7_546
Sb2 Ca5 Tb5 122.3(8) 4_556 7_546
Sb2 Ca5 Tb5 81.2(4) 7_546 7_546
Sb2 Ca5 Tb5 160.7(9) 8 7_546
Sb2 Ca5 Tb5 113.8(2) 3_545 7_546
Tb4 Ca5 Tb5 62.1(4) . 7_546
O5 Ca5 Tb5 36.3(2) . 7_556
O5 Ca5 Tb5 93.7(6) 7_546 7_556
O5 Ca5 Tb5 39.8(3) 7_556 7_556
Sb2 Ca5 Tb5 84.2(4) 7_556 7_556
Sb2 Ca5 Tb5 120.7(8) 4_546 7_556
Sb2 Ca5 Tb5 81.2(4) 4_556 7_556
Sb2 Ca5 Tb5 122.3(8) 7_546 7_556
Sb2 Ca5 Tb5 113.8(2) 8 7_556
Sb2 Ca5 Tb5 160.7(9) 3_545 7_556
Tb4 Ca5 Tb5 62.1(4) . 7_556
Tb5 Ca5 Tb5 64.3(4) 7_546 7_556
O5 Tb5 O5 115.9(3) 7_546 7_556
O5 Tb5 O5 76.05(16) 7_546 .
O5 Tb5 O5 76.05(16) 7_556 .
O5 Tb5 O4 73.46(16) 7_546 .
O5 Tb5 O4 73.46(16) 7_556 .
O5 Tb5 O4 120.5(2) . .
O5 Tb5 Sb2 138.56(15) 7_546 8
O5 Tb5 Sb2 82.01(15) 7_556 8
O5 Tb5 Sb2 145.16(7) . 8
O4 Tb5 Sb2 77.25(14) . 8
O5 Tb5 Sb2 82.01(15) 7_546 3_545
O5 Tb5 Sb2 138.56(15) 7_556 3_545
O5 Tb5 Sb2 145.16(7) . 3_545
O4 Tb5 Sb2 77.25(14) . 3_545
Sb2 Tb5 Sb2 63.21(8) 8 3_545
O5 Tb5 Sb2 140.86(14) 7_546 7_556
O5 Tb5 Sb2 84.80(13) 7_556 7_556
O5 Tb5 Sb2 77.77(12) . 7_556
O4 Tb5 Sb2 145.62(8) . 7_556
Sb2 Tb5 Sb2 73.54(5) 8 7_556
Sb2 Tb5 Sb2 104.61(5) 3_545 7_556
O5 Tb5 Sb2 84.80(13) 7_546 4_546
O5 Tb5 Sb2 140.86(14) 7_556 4_546
O5 Tb5 Sb2 77.77(12) . 4_546
O4 Tb5 Sb2 145.62(8) . 4_546
Sb2 Tb5 Sb2 104.61(5) 8 4_546
Sb2 Tb5 Sb2 73.54(5) 3_545 4_546
Sb2 Tb5 Sb2 61.45(8) 7_556 4_546
O5 Tb5 Sb2 142.40(15) 7_546 3
O5 Tb5 Sb2 77.54(15) 7_556 3
O5 Tb5 Sb2 140.80(6) . 3
O4 Tb5 Sb2 77.97(14) . 3
Sb2 Tb5 Sb2 4.87(8) 8 3
Sb2 Tb5 Sb2 68.08(3) 3_545 3
Sb2 Tb5 Sb2 71.43(3) 7_556 3
Sb2 Tb5 Sb2 106.80(3) 4_546 3
O5 Tb5 Sb2 77.54(15) 7_546 8_545
O5 Tb5 Sb2 142.40(15) 7_556 8_545
O5 Tb5 Sb2 140.80(6) . 8_545
O4 Tb5 Sb2 77.97(14) . 8_545
Sb2 Tb5 Sb2 68.08(3) 8 8_545
Sb2 Tb5 Sb2 4.87(8) 3_545 8_545
Sb2 Tb5 Sb2 106.80(3) 7_556 8_545
Sb2 Tb5 Sb2 71.43(3) 4_546 8_545
Sb2 Tb5 Sb2 72.95(8) 3 8_545
O5 Tb5 Sb2 144.77(14) 7_546 4_556
O5 Tb5 Sb2 80.30(13) 7_556 4_556
O5 Tb5 Sb2 78.43(12) . 4_556
O4 Tb5 Sb2 141.38(7) . 4_556
Sb2 Tb5 Sb2 71.38(3) 8 4_556
Sb2 Tb5 Sb2 106.85(3) 3_545 4_556
Sb2 Tb5 Sb2 4.81(7) 7_556 4_556
Sb2 Tb5 Sb2 66.25(3) 4_546 4_556
Sb2 Tb5 Sb2 68.94(5) 3 4_556
Sb2 Tb5 Sb2 109.36(5) 8_545 4_556
O5 Tb5 Sb2 80.30(13) 7_546 7_546
O5 Tb5 Sb2 144.77(14) 7_556 7_546
O5 Tb5 Sb2 78.43(11) . 7_546
O4 Tb5 Sb2 141.38(7) . 7_546
Sb2 Tb5 Sb2 106.85(3) 8 7_546
Sb2 Tb5 Sb2 71.38(3) 3_545 7_546
Sb2 Tb5 Sb2 66.25(3) 7_556 7_546
Sb2 Tb5 Sb2 4.81(7) 4_546 7_546
Sb2 Tb5 Sb2 109.36(5) 3 7_546
Sb2 Tb5 Sb2 68.94(5) 8_545 7_546
Sb2 Tb5 Sb2 71.06(8) 4_556 7_546
Tb1 Sb1 Tb1 180.00(5) 5_665 1_455
Tb1 Sb1 Tb1 72.08(3) 5_665 5_655
Tb1 Sb1 Tb1 107.92(3) 1_455 5_655
Tb1 Sb1 Tb1 107.92(3) 5_665 1_465
Tb1 Sb1 Tb1 72.08(3) 1_455 1_465
Tb1 Sb1 Tb1 180.00(4) 5_655 1_465
Tb1 Sb1 Tb2 110.28(3) 5_665 5
Tb1 Sb1 Tb2 69.72(3) 1_455 5
Tb1 Sb1 Tb2 69.87(4) 5_655 5
Tb1 Sb1 Tb2 110.13(4) 1_465 5
Tb1 Sb1 Tb2 69.72(3) 5_665 1_565
Tb1 Sb1 Tb2 110.28(3) 1_455 1_565
Tb1 Sb1 Tb2 110.13(4) 5_655 1_565
Tb1 Sb1 Tb2 69.87(4) 1_465 1_565
Tb2 Sb1 Tb2 180.00(3) 5 1_565
Tb1 Sb1 Tb2 69.87(4) 5_665 5_565
Tb1 Sb1 Tb2 110.13(4) 1_455 5_565
Tb1 Sb1 Tb2 110.28(3) 5_655 5_565
Tb1 Sb1 Tb2 69.72(3) 1_465 5_565
Tb2 Sb1 Tb2 71.88(3) 5 5_565
Tb2 Sb1 Tb2 108.12(3) 1_565 5_565
Tb1 Sb1 Tb2 110.13(4) 5_665 .
Tb1 Sb1 Tb2 69.87(4) 1_455 .
Tb1 Sb1 Tb2 69.72(3) 5_655 .
Tb1 Sb1 Tb2 110.28(3) 1_465 .
Tb2 Sb1 Tb2 108.12(3) 5 .
Tb2 Sb1 Tb2 71.88(3) 1_565 .
Tb2 Sb1 Tb2 180.00(2) 5_565 .
Tb1 Sb1 Ca1 2.67(17) 5_665 5_665
Tb1 Sb1 Ca1 177.33(17) 1_455 5_665
Tb1 Sb1 Ca1 69.71(14) 5_655 5_665
Tb1 Sb1 Ca1 110.29(14) 1_465 5_665
Tb2 Sb1 Ca1 108.0(3) 5 5_665
Tb2 Sb1 Ca1 72.0(3) 1_565 5_665
Tb2 Sb1 Ca1 70.0(3) 5_565 5_665
Tb2 Sb1 Ca1 110.0(3) . 5_665
Tb1 Sb1 Ca1 177.33(17) 5_665 1_455
Tb1 Sb1 Ca1 2.67(17) 1_455 1_455
Tb1 Sb1 Ca1 110.29(14) 5_655 1_455
Tb1 Sb1 Ca1 69.71(14) 1_465 1_455
Tb2 Sb1 Ca1 72.0(3) 5 1_455
Tb2 Sb1 Ca1 108.0(3) 1_565 1_455
Tb2 Sb1 Ca1 110.0(3) 5_565 1_455
Tb2 Sb1 Ca1 70.0(3) . 1_455
Ca1 Sb1 Ca1 180.0(5) 5_665 1_455
Tb1 Sb1 Ca1 110.29(14) 5_665 1_465
Tb1 Sb1 Ca1 69.71(14) 1_455 1_465
Tb1 Sb1 Ca1 177.33(17) 5_655 1_465
Tb1 Sb1 Ca1 2.67(17) 1_465 1_465
Tb2 Sb1 Ca1 110.0(3) 5 1_465
Tb2 Sb1 Ca1 70.0(3) 1_565 1_465
Tb2 Sb1 Ca1 72.0(3) 5_565 1_465
Tb2 Sb1 Ca1 108.0(3) . 1_465
Ca1 Sb1 Ca1 112.7(3) 5_665 1_465
Ca1 Sb1 Ca1 67.3(3) 1_455 1_465
Tb1 Sb1 Ca1 69.71(14) 5_665 5_655
Tb1 Sb1 Ca1 110.29(14) 1_455 5_655
Tb1 Sb1 Ca1 2.67(17) 5_655 5_655
Tb1 Sb1 Ca1 177.33(17) 1_465 5_655
Tb2 Sb1 Ca1 70.0(3) 5 5_655
Tb2 Sb1 Ca1 110.0(3) 1_565 5_655
Tb2 Sb1 Ca1 108.0(3) 5_565 5_655
Tb2 Sb1 Ca1 72.0(3) . 5_655
Ca1 Sb1 Ca1 67.3(3) 5_665 5_655
Ca1 Sb1 Ca1 112.7(3) 1_455 5_655
Ca1 Sb1 Ca1 180.0(5) 1_465 5_655
Ca5 Sb2 Tb3 111.4(3) 7_556 3_455
Ca5 Sb2 Ca5 75.3(6) 7_556 7_546
Tb3 Sb2 Ca5 170.8(4) 3_455 7_546
Ca5 Sb2 Tb4 68.2(4) 7_556 7_556
Tb3 Sb2 Tb4 71.32(5) 3_455 7_556
Ca5 Sb2 Tb4 106.8(4) 7_546 7_556
Ca5 Sb2 Tb5 75.0(4) 7_556 3_455
Tb3 Sb2 Tb5 76.20(6) 3_455 3_455
Ca5 Sb2 Tb5 112.2(4) 7_546 3_455
Tb4 Sb2 Tb5 115.89(8) 7_556 3_455
Ca5 Sb2 Ca3 113.6(4) 7_556 3_455
Tb3 Sb2 Ca3 2.4(4) 3_455 3_455
Ca5 Sb2 Ca3 169.7(5) 7_546 3_455
Tb4 Sb2 Ca3 73.4(5) 7_556 3_455
Tb5 Sb2 Ca3 76.1(6) 3_455 3_455
Ca5 Sb2 Tb3 173.4(4) 7_556 3_445
Tb3 Sb2 Tb3 71.21(4) 3_455 3_445
Ca5 Sb2 Tb3 101.4(3) 7_546 3_445
Tb4 Sb2 Tb3 107.82(5) 7_556 3_445
Tb5 Sb2 Tb3 111.60(4) 3_455 3_445
Ca3 Sb2 Tb3 69.2(2) 3_455 3_445
Ca5 Sb2 Tb5 4.8(3) 7_556 7_556
Tb3 Sb2 Tb5 115.98(8) 3_455 7_556
Ca5 Sb2 Tb5 71.0(3) 7_546 7_556
Tb4 Sb2 Tb5 71.89(4) 7_556 7_556
Tb5 Sb2 Tb5 75.39(5) 3_455 7_556
Ca3 Sb2 Tb5 118.1(2) 3_455 7_556
Tb3 Sb2 Tb5 171.54(7) 3_445 7_556
Ca5 Sb2 Ca5 69.0(6) 7_556 3_455
Tb3 Sb2 Ca5 83.2(4) 3_455 3_455
Ca5 Sb2 Ca5 105.4(3) 7_546 3_455
Tb4 Sb2 Ca5 116.2(2) 7_556 3_455
Tb5 Sb2 Ca5 7.7(4) 3_455 3_455
Ca3 Sb2 Ca5 83.2(7) 3_455 3_455
Tb3 Sb2 Ca5 117.6(4) 3_445 3_455
Tb5 Sb2 Ca5 69.0(4) 7_556 3_455
Ca5 Sb2 Tb4 106.9(4) 7_556 7_546
Tb3 Sb2 Tb4 107.86(5) 3_455 7_546
Ca5 Sb2 Tb4 63.5(4) 7_546 7_546
Tb4 Sb2 Tb4 69.89(3) 7_556 7_546
Tb5 Sb2 Tb4 174.04(8) 3_455 7_546
Ca3 Sb2 Tb4 107.8(6) 3_455 7_546
Tb3 Sb2 Tb4 66.51(5) 3_445 7_546
Tb5 Sb2 Tb4 106.03(3) 7_556 7_546
Ca5 Sb2 Tb4 168.8(4) 3_455 7_546
Ca5 Sb2 Tb5 112.5(4) 7_556 3_445
Tb3 Sb2 Tb5 111.71(4) 3_455 3_445
Ca5 Sb2 Tb5 69.7(4) 7_546 3_445
Tb4 Sb2 Tb5 175.77(7) 7_556 3_445
Tb5 Sb2 Tb5 68.08(3) 3_455 3_445
Ca3 Sb2 Tb5 109.6(5) 3_455 3_445
Tb3 Sb2 Tb5 71.07(6) 3_445 3_445
Tb5 Sb2 Tb5 108.57(3) 7_556 3_445
Ca5 Sb2 Tb5 67.51(19) 3_455 3_445
Tb4 Sb2 Tb5 106.10(7) 7_546 3_445
Ca5 Sb2 Ca3 175.2(7) 7_556 3_445
Tb3 Sb2 Ca3 69.1(2) 3_455 3_445
Ca5 Sb2 Ca3 103.7(4) 7_546 3_445
Tb4 Sb2 Ca3 107.9(6) 7_556 3_445
Tb5 Sb2 Ca3 109.6(5) 3_455 3_445
Ca3 Sb2 Ca3 67.0(5) 3_455 3_445
Tb3 Sb2 Ca3 2.5(3) 3_445 3_445
Tb5 Sb2 Ca3 174.0(3) 7_556 3_445
Ca5 Sb2 Ca3 115.7(7) 3_455 3_445
Tb4 Sb2 Ca3 68.6(5) 7_546 3_445
Tb5 Sb2 Ca3 71.2(5) 3_445 3_445
Ca1 O1 Ca1 122.0(9) 3_455 3_445
Ca1 O1 Ca2 110.2(4) 3_455 .
Ca1 O1 Ca2 110.2(4) 3_445 .
Ca1 O1 Tb1 6.0(3) 3_455 3_455
Ca1 O1 Tb1 117.9(5) 3_445 3_455
Ca2 O1 Tb1 116.2(2) . 3_455
Ca1 O1 Tb1 117.9(5) 3_455 3_445
Ca1 O1 Tb1 6.0(4) 3_445 3_445
Ca2 O1 Tb1 116.2(2) . 3_445
Tb1 O1 Tb1 113.5(3) 3_455 3_445
Ca1 O1 Tb2 113.9(4) 3_455 .
Ca1 O1 Tb2 113.9(4) 3_445 .
Ca2 O1 Tb2 11.4(4) . .
Tb1 O1 Tb2 119.77(15) 3_455 .
Tb1 O1 Tb2 119.77(15) 3_445 .
Ca1 O1 Tb1 99.5(5) 3_455 5_655
Ca1 O1 Tb1 99.5(5) 3_445 5_655
Ca2 O1 Tb1 114.7(5) . 5_655
Tb1 O1 Tb1 96.43(18) 3_455 5_655
Tb1 O1 Tb1 96.43(18) 3_445 5_655
Tb2 O1 Tb1 103.3(2) . 5_655
Ca1 O1 Ca1 97.1(6) 3_455 5_655
Ca1 O1 Ca1 97.1(6) 3_445 5_655
Ca2 O1 Ca1 119.8(6) . 5_655
Tb1 O1 Ca1 93.6(3) 3_455 5_655
Tb1 O1 Ca1 93.6(3) 3_445 5_655
Tb2 O1 Ca1 108.5(5) . 5_655
Tb1 O1 Ca1 5.2(4) 5_655 5_655
Ca4 O2 Ca2 97.8(6) 5_656 3_545
Ca4 O2 Ca2 97.8(6) 5_656 3
Ca2 O2 Ca2 126.0(7) 3_545 3
Ca4 O2 Tb2 109.2(5) 5_656 3_545
Ca2 O2 Tb2 11.5(4) 3_545 3_545
Ca2 O2 Tb2 121.2(4) 3 3_545
Ca4 O2 Tb2 109.2(5) 5_656 3
Ca2 O2 Tb2 121.2(4) 3_545 3
Ca2 O2 Tb2 11.5(4) 3 3
Tb2 O2 Tb2 114.5(2) 3_545 3
Ca4 O2 Tb4 23.7(11) 5_656 5_656
Ca2 O2 Tb4 107.4(4) 3_545 5_656
Ca2 O2 Tb4 107.4(4) 3 5_656
Tb2 O2 Tb4 118.28(15) 3_545 5_656
Tb2 O2 Tb4 118.28(15) 3 5_656
Ca4 O2 Tb3 128.3(12) 5_656 .
Ca2 O2 Tb3 104.9(4) 3_545 .
Ca2 O2 Tb3 104.9(4) 3 .
Tb2 O2 Tb3 97.72(18) 3_545 .
Tb2 O2 Tb3 97.72(18) 3 .
Tb4 O2 Tb3 104.5(2) 5_656 .
Ca4 O2 Ca3 132.9(14) 5_656 .
Ca2 O2 Ca3 103.0(5) 3_545 .
Ca2 O2 Ca3 103.0(5) 3 .
Tb2 O2 Ca3 95.2(4) 3_545 .
Tb2 O2 Ca3 95.2(4) 3 .
Tb4 O2 Ca3 109.2(7) 5_656 .
Tb3 O2 Ca3 4.7(7) . .
Ca3 O3 Ca3 121.4(15) 7_546 7_556
Ca3 O3 Ca1 112.6(7) 7_546 5_656
Ca3 O3 Ca1 112.6(7) 7_556 5_656
Ca3 O3 Tb3 5.4(6) 7_546 7_546
Ca3 O3 Tb3 117.8(7) 7_556 7_546
Ca1 O3 Tb3 118.0(2) 5_656 7_546
Ca3 O3 Tb3 117.8(7) 7_546 7_556
Ca3 O3 Tb3 5.4(7) 7_556 7_556
Ca1 O3 Tb3 118.0(2) 5_656 7_556
Tb3 O3 Tb3 113.9(3) 7_546 7_556
Ca3 O3 Tb1 114.5(6) 7_546 5_656
Ca3 O3 Tb1 114.5(6) 7_556 5_656
Ca1 O3 Tb1 6.3(4) 5_656 5_656
Tb3 O3 Tb1 119.77(16) 7_546 5_656
Tb3 O3 Tb1 119.77(16) 7_556 5_656
Ca3 O3 Tb2 99.4(9) 7_546 5_556
Ca3 O3 Tb2 99.4(9) 7_556 5_556
Ca1 O3 Tb2 108.7(4) 5_656 5_556
Tb3 O3 Tb2 96.5(2) 7_546 5_556
Tb3 O3 Tb2 96.5(2) 7_556 5_556
Tb1 O3 Tb2 102.5(2) 5_656 5_556
Ca3 O3 Ca2 95.6(9) 7_546 5_556
Ca3 O3 Ca2 95.6(9) 7_556 5_556
Ca1 O3 Ca2 116.8(5) 5_656 5_556
Tb3 O3 Ca2 92.1(3) 7_546 5_556
Tb3 O3 Ca2 92.1(2) 7_556 5_556
Tb1 O3 Ca2 110.5(4) 5_656 5_556
Tb2 O3 Ca2 8.1(3) 5_556 5_556
Ca3 O3 Ca4 74.3(10) 7_546 .
Ca3 O3 Ca4 74.3(10) 7_556 .
Ca1 O3 Ca4 85.2(7) 5_656 .
Tb3 O3 Ca4 76.2(3) 7_546 .
Tb3 O3 Ca4 76.2(3) 7_556 .
Tb1 O3 Ca4 91.4(6) 5_656 .
Tb2 O3 Ca4 166.1(6) 5_556 .
Ca2 O3 Ca4 158.0(7) 5_556 .
Ca4 O4 Ca4 124.9(16) 7_546 7_556
Ca4 O4 Ca3 97.6(11) 7_546 .
Ca4 O4 Ca3 97.6(11) 7_556 .
Ca4 O4 Tb4 24.4(10) 7_546 7_546
Ca4 O4 Tb4 126.8(10) 7_556 7_546
Ca3 O4 Tb4 118.7(3) . 7_546
Ca4 O4 Tb4 126.8(10) 7_546 7_556
Ca4 O4 Tb4 24.4(10) 7_556 7_556
Ca3 O4 Tb4 118.7(3) . 7_556
Tb4 O4 Tb4 116.8(4) 7_546 7_556
Ca4 O4 Tb3 100.1(11) 7_546 .
Ca4 O4 Tb3 100.1(11) 7_556 .
Ca3 O4 Tb3 5.7(7) . .
Tb4 O4 Tb3 120.0(2) 7_546 .
Tb4 O4 Tb3 120.0(2) 7_556 .
Ca4 O4 Tb5 112.0(9) 7_546 .
Ca4 O4 Tb5 112.0(9) 7_556 .
Ca3 O4 Tb5 109.2(7) . .
Tb4 O4 Tb5 92.2(3) 7_546 .
Tb4 O4 Tb5 92.2(3) 7_556 .
Tb3 O4 Tb5 103.5(4) . .
Ca5 O5 Tb5 109.1(3) . 7_546
Ca5 O5 Tb5 109.1(3) . 7_556
Tb5 O5 Tb5 115.9(3) 7_546 7_556
Ca5 O5 Tb4 105.2(7) . .
Tb5 O5 Tb4 108.45(16) 7_546 .
Tb5 O5 Tb4 108.45(16) 7_556 .
Ca5 O5 Tb5 11.1(7) . .
Tb5 O5 Tb5 103.95(16) 7_546 .
Tb5 O5 Tb5 103.95(16) 7_556 .
Tb4 O5 Tb5 116.3(3) . .
Ca5 O5 Ca5 104.6(6) . 7_546
Tb5 O5 Ca5 10.4(6) 7_546 7_546
Tb5 O5 Ca5 110.1(5) 7_556 7_546
Tb4 O5 Ca5 118.9(6) . 7_546
Tb5 O5 Ca5 97.9(6) . 7_546
Ca5 O5 Ca5 104.6(6) . 7_556
Tb5 O5 Ca5 110.1(5) 7_546 7_556
Tb5 O5 Ca5 10.4(6) 7_556 7_556
Tb4 O5 Ca5 118.9(6) . 7_556
Tb5 O5 Ca5 97.9(6) . 7_556
Ca5 O5 Ca5 103.0(9) 7_546 7_556
Ca5 O5 Ca4 117.5(10) . .
Tb5 O5 Ca4 102.6(4) 7_546 .
Tb5 O5 Ca4 102.6(4) 7_556 .
Tb4 O5 Ca4 12.3(7) . .
Tb5 O5 Ca4 128.6(8) . .
Ca5 O5 Ca4 112.8(7) 7_546 .
Ca5 O5 Ca4 112.8(7) 7_556 .

loop_
_geom_bond_atom_site_label_1
_geom_bond_atom_site_label_2
_geom_bond_distance
_geom_bond_site_symmetry_2
Ca1 O1 2.161(9) 3_545
Ca1 O1 2.161(9) 3
Ca1 O3 2.24(2) 5_656
Ca1 O1 2.525(18) 5_655
Ca1 Sb1 3.409(12) 1_655
Ca1 Sb1 3.409(12) 1_645
Ca1 Tb1 3.493(15) 7_645
Ca1 Tb1 3.493(15) 7_655
Ca1 Ca1 3.52(3) 7_645
Ca1 Ca1 3.52(3) 7_655
Ca1 Ca2 3.549(17) 3_545
Ca1 Ca2 3.549(17) 3
Tb1 O1 2.259(4) 3_545
Tb1 O1 2.259(4) 3
Tb1 O3 2.282(6) 5_656
Tb1 O1 2.410(6) 5_655
Tb1 Sb1 3.2117(11) 1_655
Tb1 Sb1 3.2117(11) 1_645
Tb1 Tb1 3.484(3) 7_645
Tb1 Tb1 3.484(3) 7_655
Tb1 Ca1 3.493(15) 7_645
Tb1 Ca1 3.493(15) 7_655
Tb1 Tb2 3.6758(17) 5_655
Tb1 Tb2 3.683(2) 1_655
Ca2 O2 2.121(6) 3_455
Ca2 O2 2.121(6) 3_445
Ca2 O1 2.167(14) .
Ca2 O3 2.713(15) 5_556
Ca2 Ca4 3.07(3) 7_556
Ca2 Ca4 3.07(3) 7_546
Ca2 Tb4 3.536(12) 7_556
Ca2 Tb4 3.536(12) 7_546
Ca2 Ca1 3.549(17) 3_455
Ca2 Ca1 3.549(17) 3_445
Ca2 Sb1 3.566(12) 1_545
Ca2 Sb1 3.566(12) .
Tb2 O2 2.247(3) 3_455
Tb2 O2 2.247(3) 3_445
Tb2 O1 2.276(7) .
Tb2 O3 2.440(7) 5_556
Tb2 Sb1 3.2192(10) 1_545
Tb2 Sb1 3.2192(10) .
Tb2 Ca4 3.42(3) 7_556
Tb2 Ca4 3.42(3) 7_546
Tb2 Tb3 3.5047(19) 3_445
Tb2 Tb3 3.5047(19) 3_455
Tb2 Ca3 3.52(3) 3_445
Tb2 Ca3 3.52(3) 3_455
Ca3 O3 2.167(16) 7_546
Ca3 O3 2.167(16) 7_556
Ca3 O4 2.19(4) .
Ca3 O2 2.51(3) .
Ca3 Ca4 3.25(4) 7_546
Ca3 Ca4 3.25(4) 7_556
Ca3 Sb2 3.32(2) 8
Ca3 Sb2 3.32(2) 3_545
Ca3 Sb2 3.52(2) 3
Ca3 Sb2 3.52(2) 8_545
Ca3 Tb2 3.52(3) 3
Ca3 Tb2 3.52(3) 3_545
Tb3 O4 2.246(8) .
Tb3 O3 2.254(3) 7_546
Tb3 O3 2.254(3) 7_556
Tb3 O2 2.405(7) .
Tb3 Sb2 3.142(2) 8
Tb3 Sb2 3.142(2) 3_545
Tb3 Sb2 3.343(2) 3
Tb3 Sb2 3.343(2) 8_545
Tb3 Ca4 3.36(3) 7_546
Tb3 Ca4 3.36(3) 7_556
Tb3 Tb2 3.5047(19) 3
Tb3 Tb2 3.5047(19) 3_545
Ca4 Tb4 0.92(4) .
Ca4 O2 1.95(3) 5_656
Ca4 O4 2.131(16) 7_546
Ca4 O4 2.131(16) 7_556
Ca4 O5 2.97(3) .
Ca4 Ca2 3.07(3) 7_556
Ca4 Ca2 3.07(3) 7_546
Ca4 O3 3.08(4) .
Ca4 Ca3 3.25(4) 7_546
Ca4 Ca3 3.25(4) 7_556
Ca4 Tb3 3.36(3) 7_546
Ca4 Tb3 3.36(3) 7_556
Tb4 O4 2.219(4) 7_546
Tb4 O4 2.219(4) 7_556
Tb4 O5 2.236(5) .
Tb4 O2 2.267(6) 5_656
Tb4 Sb2 3.1967(18) 7_556
Tb4 Sb2 3.1967(18) 4_546
Tb4 Sb2 3.395(2) 4_556
Tb4 Sb2 3.3950(19) 7_546
Tb4 Ca5 3.47(3) .
Tb4 Ca2 3.536(12) 7_556
Tb4 Ca2 3.536(12) 7_546
Ca5 O5 2.13(2) .
Ca5 O5 2.414(15) 7_546
Ca5 O5 2.414(15) 7_556
Ca5 Sb2 2.98(2) 7_556
Ca5 Sb2 2.98(2) 4_546
Ca5 Sb2 3.20(2) 4_556
Ca5 Sb2 3.20(2) 7_546
Ca5 Sb2 3.38(2) 8
Ca5 Sb2 3.38(2) 3_545
Ca5 Tb5 3.553(18) 7_546
Ca5 Tb5 3.553(18) 7_556
Tb5 O5 2.229(3) 7_546
Tb5 O5 2.229(3) 7_556
Tb5 O5 2.297(6) .
Tb5 O4 2.779(11) .
Tb5 Sb2 3.2755(18) 8
Tb5 Sb2 3.2755(18) 3_545
Tb5 Sb2 3.3599(18) 7_556
Tb5 Sb2 3.3599(18) 4_546
Tb5 Sb2 3.469(2) 3
Tb5 Sb2 3.4693(19) 8_545
Tb5 Sb2 3.5491(19) 4_556
Tb5 Sb2 3.5491(19) 7_546
Sb1 Tb1 3.2117(11) 5_665
Sb1 Tb1 3.2117(11) 1_455
Sb1 Tb1 3.2117(11) 5_655
Sb1 Tb1 3.2117(11) 1_465
Sb1 Tb2 3.2192(10) 5
Sb1 Tb2 3.2192(10) 1_565
Sb1 Tb2 3.2192(10) 5_565
Sb1 Ca1 3.409(12) 5_665
Sb1 Ca1 3.409(12) 1_455
Sb1 Ca1 3.409(12) 1_465
Sb1 Ca1 3.409(12) 5_655
Sb2 Ca5 2.98(2) 7_556
Sb2 Tb3 3.142(2) 3_455
Sb2 Ca5 3.20(2) 7_546
Sb2 Tb4 3.1967(18) 7_556
Sb2 Tb5 3.2755(18) 3_455
Sb2 Ca3 3.32(2) 3_455
Sb2 Tb3 3.343(2) 3_445
Sb2 Tb5 3.3599(18) 7_556
Sb2 Ca5 3.38(2) 3_455
Sb2 Tb4 3.3950(19) 7_546
Sb2 Tb5 3.4693(19) 3_445
Sb2 Ca3 3.52(2) 3_445
O1 Ca1 2.161(9) 3_455
O1 Ca1 2.161(9) 3_445
O1 Tb1 2.259(4) 3_455
O1 Tb1 2.259(4) 3_445
O1 Tb1 2.410(6) 5_655
O1 Ca1 2.525(18) 5_655
O2 Ca4 1.95(3) 5_656
O2 Ca2 2.121(6) 3_545
O2 Ca2 2.121(6) 3
O2 Tb2 2.247(3) 3_545
O2 Tb2 2.247(3) 3
O2 Tb4 2.267(6) 5_656
O3 Ca3 2.167(16) 7_546
O3 Ca3 2.167(16) 7_556
O3 Ca1 2.24(2) 5_656
O3 Tb3 2.254(3) 7_546
O3 Tb3 2.254(3) 7_556
O3 Tb1 2.282(6) 5_656
O3 Tb2 2.440(7) 5_556
O3 Ca2 2.713(16) 5_556
O4 Ca4 2.131(16) 7_546
O4 Ca4 2.131(16) 7_556
O4 Tb4 2.219(4) 7_546
O4 Tb4 2.219(4) 7_556
O5 Tb5 2.229(3) 7_546
O5 Tb5 2.229(3) 7_556
O5 Ca5 2.414(15) 7_546
O5 Ca5 2.414(15) 7_556
